data_2107369
loop_
_publ_author_name
'Merlino, S.'

_publ_section_title
;
 The crystal structure of zeophyllite
;
_journal_name_full 'Acta Crystallographica B (24,1968-38,1982)'
_journal_page_first 2726
_journal_page_last 2732
_journal_volume 28
_journal_year 1972
_chemical_formula_sum 'Ca13 F10 H12 O34 Si10'
_chemical_name_systematic 'Ca13 Si10 O28 F10 (H2 O)6'
_space_group_IT_number 148
_symmetry_space_group_name_Hall '-R 3'
_symmetry_space_group_name_H-M 'R -3 :H'
_cell_angle_alpha 90
_cell_angle_beta 90
_cell_angle_gamma 120
_cell_formula_units_Z 3
_cell_length_a 9.36
_cell_length_b 9.36
_cell_length_c 36.48
_cell_volume 2767.816
_citation_journal_id_ASTM ACBCAR
_cod_data_source_file Merlino_ACBCAR_1972_587.cif
_cod_data_source_block H12Ca13F10O34Si10
_cod_original_cell_volume 2767.815
_cod_original_formula_sum 'H12 Ca13 F10 O34 Si10'
_cod_database_code 2107369

loop_
_symmetry_equiv_pos_as_xyz
x,y,z
-y,x-y,z
-x+y,-x,z
-x,-y,-z
y,-x+y,-z
x-y,x,-z
x+2/3,y+1/3,z+1/3
-y+2/3,x-y+1/3,z+1/3
-x+y+2/3,-x+1/3,z+1/3
-x+2/3,-y+1/3,-z+1/3
y+2/3,-x+y+1/3,-z+1/3
x-y+2/3,x+1/3,-z+1/3
x+1/3,y+2/3,z+2/3
-y+1/3,x-y+2/3,z+2/3
-x+y+1/3,-x+2/3,z+2/3
-x+1/3,-y+2/3,-z+2/3
y+1/3,-x+y+2/3,-z+2/3
x-y+1/3,x+2/3,-z+2/3

loop_
_atom_site_label
_atom_site_type_symbol
_atom_site_fract_x
_atom_site_fract_y
_atom_site_fract_z
_atom_site_occupancy
_atom_site_U_iso_or_equiv
Si2 Si+4 0.0898 0.3024 0.07305 1 0.0
Si1 Si+4 0 0 0.11677 1 0.0
Ca3 Ca+2 0.4612 0.356 0.0947 1 0.0
O5 O-2 0.3333 0.6666 0.02123 1 0.0
O7 O-2 0.4459 0.4607 0.15377 1 0.0
O6 O-2 0.0803 0.2541 0.03042 1 0.0
O4 O-2 0.379 0.0755 0.08314 1 0.0
O1 O-2 0 0 0.16057 1 0.0
F1 F-1 0.4392 0.3899 0.03009 1 0.0
Ca1 Ca+2 0 0 0 1 0.0
F3 F-1 0.6666 0.3333 0.12641 1 0.0
Si3 Si+4 0.3333 0.6666 0.06531 1 0.0
F2 F-1 0.6666 0.3333 0.05399 1 0.0
O3 O-2 0.2589 0.4804 0.08136 1 0.0
O2 O-2 0.1302 0.1855 0.09984 1 0.0
Ca2 Ca+2 0.4323 0.1473 0.01308 1 0.0
